data_4308195
loop_
_publ_author_name
'Adolf Gogoll'
'Prasad Polavarapu'
'Helena Grennberg'

_publ_contact_author_address
;Uppsala University
Dept. of Biochemistry and
Organic Chemistry
Box 576
751 23 Uppsala
Sweden
;
_publ_contact_author_email Adolf.Gogoll@biorg.uu.se
_publ_contact_author_fax (+46)184713818
_publ_contact_author_name 'Adolf Gogoll'
_publ_contact_author_phone (+46)184713822
_publ_section_title
;
Enhanced Silver Ion Binding to a Rigid Bisarene Molecular Cleft with
Formation of Nonpolar Pleated Sheets through Non-Ionic Intermolecular Forces
;
_journal_name_full 'Inorganic Chemistry'
_journal_page_first 5271
_journal_page_last 5275
_journal_paper_doi 10.1021/ic070222z
_journal_volume 46
_journal_year 2007
_chemical_formula_sum 'C52 H32 Ag4 F12 O12 S4'
_chemical_formula_weight 1636.50
_chemical_name_systematic
;
 ?
;
_space_group_IT_number 15
_symmetry_cell_setting monoclinic
_symmetry_space_group_name_Hall '-C 2yc'
_symmetry_space_group_name_H-M 'C 1 2/c 1'
_atom_sites_solution_hydrogens geom
_atom_sites_solution_primary direct
_atom_sites_solution_secondary difmap
_audit_creation_method SHELXL-97
_cell_angle_alpha 90.00
_cell_angle_beta 102.5420(10)
_cell_angle_gamma 90.00
_cell_formula_units_Z 4
_cell_length_a 16.6087(2)
_cell_length_b 17.43310(10)
_cell_length_c 18.4130(2)
_cell_measurement_temperature 297(2)
_cell_volume 5204.10(9)
_computing_cell_refinement 'Bruker SMART'
_computing_data_collection 'Bruker SMART'
_computing_data_reduction 'Bruker SAINT'
_computing_molecular_graphics 'Bruker SHELXTL'
_computing_publication_material 'Bruker SHELXTL'
_computing_structure_refinement 'SHELXL-97 (Sheldrick, 1997)'
_computing_structure_solution 'SHELXS-97 (Sheldrick, 1990)'
_diffrn_ambient_temperature 297(2)
_diffrn_measured_fraction_theta_full 0.999
_diffrn_measured_fraction_theta_max 0.999
_diffrn_measurement_device_type 'CCD area detector'
_diffrn_measurement_method 'phi and omega scans'
_diffrn_radiation_monochromator graphite
_diffrn_radiation_source 'fine-focus sealed tube'
_diffrn_radiation_type MoK\a
_diffrn_radiation_wavelength 0.71073
_diffrn_reflns_av_R_equivalents 0.0603
_diffrn_reflns_av_sigmaI/netI 0.0394
_diffrn_reflns_limit_h_max 19
_diffrn_reflns_limit_h_min -19
_diffrn_reflns_limit_k_max 20
_diffrn_reflns_limit_k_min -20
_diffrn_reflns_limit_l_max 22
_diffrn_reflns_limit_l_min -22
_diffrn_reflns_number 27629
_diffrn_reflns_theta_full 25.35
_diffrn_reflns_theta_max 25.35
_diffrn_reflns_theta_min 1.90
_exptl_absorpt_coefficient_mu 1.752
_exptl_absorpt_correction_T_max 0.8725
_exptl_absorpt_correction_T_min 0.7915
_exptl_absorpt_correction_type none
_exptl_crystal_density_diffrn 2.089
_exptl_crystal_density_meas 0
_exptl_crystal_density_method 'not measured'
_exptl_crystal_F_000 3200
_exptl_crystal_size_max 0.14
_exptl_crystal_size_mid 0.10
_exptl_crystal_size_min 0.08
_refine_diff_density_max 1.119
_refine_diff_density_min -0.637
_refine_diff_density_rms 0.088
_refine_ls_extinction_method none
_refine_ls_goodness_of_fit_ref 0.991
_refine_ls_hydrogen_treatment mixed
_refine_ls_matrix_type full
_refine_ls_number_parameters 395
_refine_ls_number_reflns 4767
_refine_ls_number_restraints 0
_refine_ls_restrained_S_all 0.991
_refine_ls_R_factor_all 0.0787
_refine_ls_R_factor_gt 0.0465
_refine_ls_shift/su_max 0.001
_refine_ls_shift/su_mean 0.000
_refine_ls_structure_factor_coef Fsqd
_refine_ls_weighting_details 'calc w=1/[\s^2^(Fo^2^)+(0.1000P)^2^+0.0000P] where P=(Fo^2^+2Fc^2^)/3'
_refine_ls_weighting_scheme calc
_refine_ls_wR_factor_gt 0.1282
_refine_ls_wR_factor_ref 0.1504
_reflns_number_gt 3349
_reflns_number_total 4767
_reflns_threshold_expression >2sigma(I)
_cod_data_source_file ic070222z-file003.cif
_cod_data_source_block g
_cod_depositor_comments
;
The following automatic conversions were performed:
'_symmetry_cell_setting' value 'Monoclinic' changed to 'monoclinic'
according to '/home/saulius/struct/CIF-dictionaries/cif_core.dic'
dictionary named 'cif_core.dic' version 2.4.1 from 2010-06-29.

Automatic conversion script
Id: cif_fix_enum 1527 2010-12-29 10:47:43Z saulius 
;
_cod_database_code 4308195

loop_
_symmetry_equiv_pos_as_xyz
'x, y, z'
'-x, y, -z+1/2'
'x+1/2, y+1/2, z'
'-x+1/2, y+1/2, -z+1/2'
'-x, -y, -z'
'x, -y, z-1/2'
'-x+1/2, -y+1/2, -z'
'x+1/2, -y+1/2, z-1/2'

loop_
_atom_site_label
_atom_site_type_symbol
_atom_site_fract_x
_atom_site_fract_y
_atom_site_fract_z
_atom_site_U_iso_or_equiv
_atom_site_adp_type
_atom_site_occupancy
_atom_site_symmetry_multiplicity
_atom_site_calc_flag
_atom_site_refinement_flags
_atom_site_disorder_assembly
_atom_site_disorder_group
C1A C 0.3649(4) 0.7306(3) 0.3040(3) 0.0446(14) Uani 1 1 d . . .
H1A H 0.3369 0.7237 0.2518 0.038(15) Uiso 1 1 calc R . .
C2A C 0.3971(4) 0.8137(3) 0.3230(3) 0.0458(14) Uani 1 1 d . . .
H2A H 0.3833 0.8491 0.2808 0.09(3) Uiso 1 1 calc R . .
C3A C 0.4885(4) 0.8067(4) 0.3541(3) 0.0470(15) Uani 1 1 d . . .
C4A C 0.5493(5) 0.8594(5) 0.3794(4) 0.0636(19) Uani 1 1 d . . .
H4A H 0.5369 0.9113 0.3808 0.08(2) Uiso 1 1 calc R . .
C5A C 0.6302(5) 0.8335(5) 0.4032(5) 0.073(2) Uani 1 1 d . . .
H5A H 0.6717 0.8694 0.4194 0.12(4) Uiso 1 1 calc R . .
C6A C 0.6514(4) 0.7568(5) 0.4036(4) 0.069(2) Uani 1 1 d . . .
H6A H 0.7061 0.7420 0.4204 0.10(3) Uiso 1 1 calc R . .
C7A C 0.5910(4) 0.7017(4) 0.3788(3) 0.0516(16) Uani 1 1 d . . .
C8A C 0.6015(5) 0.6209(5) 0.3758(4) 0.065(2) Uani 1 1 d . . .
H8A H 0.6537 0.5996 0.3917 0.08(2) Uiso 1 1 calc R . .
C9A C 0.5348(5) 0.5743(4) 0.3496(4) 0.0623(19) Uani 1 1 d . . .
H9A H 0.5432 0.5216 0.3480 0.050(17) Uiso 1 1 calc R . .
C10A C 0.4548(4) 0.6030(4) 0.3253(4) 0.0533(16) Uani 1 1 d . . .
H10A H 0.4112 0.5697 0.3076 0.053(19) Uiso 1 1 calc R . .
C11A C 0.4410(4) 0.6809(3) 0.3278(3) 0.0430(14) Uani 1 1 d . . .
C12A C 0.5097(3) 0.7283(4) 0.3548(3) 0.0433(14) Uani 1 1 d . . .
C1B C 0.3387(4) 0.8217(3) 0.3795(3) 0.0449(14) Uani 1 1 d . . .
H1B H 0.2972 0.8620 0.3654 0.040(15) Uiso 1 1 calc R . .
C2B C 0.3039(3) 0.7403(3) 0.3579(3) 0.0401(13) Uani 1 1 d . . .
H2B H 0.2460 0.7412 0.3314 0.060(19) Uiso 1 1 calc R . .
C3B C 0.3170(3) 0.6957(3) 0.4298(3) 0.0391(13) Uani 1 1 d . . .
C4B C 0.2968(4) 0.6226(3) 0.4475(4) 0.0452(14) Uani 1 1 d . . .
H4B H 0.2708 0.5889 0.4107 0.08(2) Uiso 1 1 calc R . .
C5B C 0.3167(4) 0.5997(4) 0.5237(4) 0.0478(15) Uani 1 1 d . . .
H5B H 0.3029 0.5504 0.5360 0.06(2) Uiso 1 1 calc R . .
C6B C 0.3552(4) 0.6476(4) 0.5795(3) 0.0481(15) Uani 1 1 d . . .
H6B H 0.3669 0.6304 0.6285 0.049(17) Uiso 1 1 calc R . .
C7B C 0.3772(3) 0.7230(3) 0.5633(3) 0.0381(12) Uani 1 1 d . . .
C8B C 0.4158(4) 0.7798(4) 0.6144(4) 0.0520(16) Uani 1 1 d . . .
H8B H 0.4304 0.7687 0.6649 0.049(17) Uiso 1 1 calc R . .
C9B C 0.4314(4) 0.8510(4) 0.5894(4) 0.0584(18) Uani 1 1 d . . .
H9B H 0.4565 0.8874 0.6239 0.058(19) Uiso 1 1 calc R . .
C10B C 0.4109(4) 0.8717(3) 0.5130(4) 0.0494(15) Uani 1 1 d . . .
H10B H 0.4230 0.9205 0.4980 0.07(2) Uiso 1 1 calc R . .
C11B C 0.3727(3) 0.8185(3) 0.4614(3) 0.0405(13) Uani 1 1 d . . .
C12B C 0.3574(3) 0.7447(3) 0.4869(3) 0.0371(12) Uani 1 1 d . . .
Ag1 Ag 0.43598(3) 0.57528(3) 0.45136(3) 0.05488(19) Uani 1 1 d . . .
S1 S 0.60556(10) 0.62247(9) 0.57586(9) 0.0502(4) Uani 1 1 d . . .
O11 O 0.6805(4) 0.5995(5) 0.5609(4) 0.127(3) Uani 1 1 d . . .
O12 O 0.5430(3) 0.5646(3) 0.5612(3) 0.0704(14) Uani 1 1 d . . .
O13 O 0.5736(5) 0.6940(3) 0.5482(3) 0.103(2) Uani 1 1 d . . .
C1 C 0.6267(6) 0.6336(5) 0.6765(5) 0.074(2) Uani 1 1 d . . .
F11 F 0.6807(6) 0.6854(5) 0.6974(4) 0.169(4) Uani 1 1 d . . .
F12 F 0.5606(5) 0.6536(6) 0.6980(3) 0.168(4) Uani 1 1 d . . .
F13 F 0.6522(6) 0.5717(4) 0.7104(3) 0.153(3) Uani 1 1 d . . .
Ag2 Ag 0.55706(4) 0.82803(3) 0.51769(3) 0.0653(2) Uani 1 1 d . . .
S2 S 0.66237(11) 0.94774(10) 0.63398(10) 0.0529(4) Uani 1 1 d . . .
O21 O 0.7332(3) 0.9950(3) 0.6376(3) 0.0748(15) Uani 1 1 d . . .
O22 O 0.6698(4) 0.8712(3) 0.6081(4) 0.0857(17) Uani 1 1 d . . .
O23 O 0.5841(3) 0.9828(3) 0.6028(3) 0.0837(17) Uani 1 1 d . . .
C2 C 0.6585(6) 0.9338(5) 0.7295(5) 0.078(2) Uani 1 1 d . . .
F21 F 0.7287(5) 0.9058(4) 0.7676(4) 0.140(3) Uani 1 1 d . . .
F22 F 0.5985(5) 0.8860(4) 0.7361(4) 0.141(3) Uani 1 1 d . . .
F23 F 0.6482(6) 0.9996(4) 0.7624(4) 0.152(3) Uani 1 1 d . . .

loop_
_atom_site_aniso_label
_atom_site_aniso_U_11
_atom_site_aniso_U_22
_atom_site_aniso_U_33
_atom_site_aniso_U_23
_atom_site_aniso_U_13
_atom_site_aniso_U_12
C1A 0.049(3) 0.056(4) 0.027(3) 0.003(3) 0.004(2) 0.008(3)
C2A 0.052(4) 0.049(3) 0.040(3) 0.009(3) 0.017(3) 0.003(3)
C3A 0.048(4) 0.060(4) 0.039(3) 0.006(3) 0.022(3) 0.000(3)
C4A 0.068(5) 0.068(5) 0.061(5) 0.003(4) 0.029(4) -0.017(4)
C5A 0.062(5) 0.090(6) 0.074(5) -0.011(4) 0.028(4) -0.028(5)
C6A 0.041(4) 0.117(7) 0.050(4) 0.007(4) 0.013(3) -0.003(4)
C7A 0.041(3) 0.077(5) 0.040(4) 0.007(3) 0.015(3) 0.010(3)
C8A 0.057(5) 0.094(6) 0.048(4) 0.016(4) 0.021(4) 0.026(4)
C9A 0.079(5) 0.061(4) 0.052(4) 0.005(3) 0.027(4) 0.021(4)
C10A 0.065(4) 0.053(4) 0.046(4) -0.001(3) 0.018(3) 0.008(3)
C11A 0.056(4) 0.052(3) 0.025(3) 0.003(2) 0.017(3) 0.007(3)
C12A 0.043(3) 0.060(4) 0.031(3) 0.006(3) 0.017(3) 0.002(3)
C1B 0.044(3) 0.044(3) 0.049(4) 0.009(3) 0.013(3) 0.010(3)
C2B 0.033(3) 0.049(3) 0.037(3) 0.005(2) 0.004(2) 0.010(2)
C3B 0.030(3) 0.052(3) 0.038(3) 0.001(3) 0.013(2) 0.006(2)
C4B 0.037(3) 0.047(3) 0.053(4) 0.000(3) 0.013(3) -0.002(3)
C5B 0.042(3) 0.049(3) 0.056(4) 0.011(3) 0.017(3) -0.002(3)
C6B 0.045(3) 0.067(4) 0.035(3) 0.013(3) 0.014(3) 0.008(3)
C7B 0.029(3) 0.051(3) 0.036(3) 0.001(2) 0.010(2) 0.009(2)
C8B 0.045(4) 0.071(4) 0.038(4) -0.008(3) 0.004(3) 0.005(3)
C9B 0.054(4) 0.057(4) 0.061(5) -0.019(3) 0.005(3) 0.000(3)
C10B 0.047(4) 0.043(3) 0.059(4) -0.006(3) 0.014(3) -0.002(3)
C11B 0.035(3) 0.041(3) 0.049(4) 0.000(3) 0.015(3) 0.005(2)
C12B 0.031(3) 0.047(3) 0.035(3) -0.003(2) 0.010(2) 0.005(2)
Ag1 0.0536(3) 0.0598(3) 0.0503(3) -0.0009(2) 0.0093(2) 0.0121(2)
S1 0.0464(9) 0.0538(10) 0.0505(10) -0.0090(7) 0.0108(7) -0.0057(7)
O11 0.052(4) 0.217(8) 0.112(6) -0.049(6) 0.015(4) 0.017(4)
O12 0.065(3) 0.074(3) 0.064(3) 0.003(2) -0.003(3) -0.013(2)
O13 0.193(8) 0.049(3) 0.068(4) 0.010(3) 0.030(4) -0.005(4)
C1 0.081(6) 0.077(5) 0.057(5) -0.009(4) 0.004(4) -0.008(5)
F11 0.227(9) 0.182(7) 0.088(4) -0.056(4) 0.017(5) -0.115(7)
F12 0.166(7) 0.285(10) 0.060(4) -0.008(5) 0.038(4) 0.079(7)
F13 0.219(8) 0.125(5) 0.076(4) 0.019(3) -0.051(5) 0.013(5)
Ag2 0.0690(4) 0.0632(4) 0.0647(4) -0.0106(3) 0.0170(3) -0.0075(3)
S2 0.0569(10) 0.0499(9) 0.0520(10) 0.0072(7) 0.0120(8) -0.0045(7)
O21 0.072(3) 0.058(3) 0.101(4) 0.007(3) 0.032(3) -0.010(2)
O22 0.093(4) 0.065(3) 0.097(4) -0.024(3) 0.018(3) -0.005(3)
O23 0.066(3) 0.096(4) 0.081(4) 0.032(3) -0.003(3) 0.004(3)
C2 0.094(6) 0.071(5) 0.070(6) 0.020(4) 0.019(5) 0.007(5)
F21 0.144(6) 0.157(5) 0.092(4) 0.050(4) -0.036(4) 0.024(5)
F22 0.153(6) 0.178(7) 0.102(5) 0.055(4) 0.052(4) -0.037(5)
F23 0.236(8) 0.141(6) 0.092(4) -0.021(4) 0.064(5) 0.040(5)

loop_
_atom_type_symbol
_atom_type_description
_atom_type_scat_dispersion_real
_atom_type_scat_dispersion_imag
_atom_type_scat_source
C C 0.0033 0.0016 'International Tables Vol C Tables 4.2.6.8 and 6.1.1.4'
H H 0.0000 0.0000 'International Tables Vol C Tables 4.2.6.8 and 6.1.1.4'
O O 0.0106 0.0060 'International Tables Vol C Tables 4.2.6.8 and 6.1.1.4'
F F 0.0171 0.0103 'International Tables Vol C Tables 4.2.6.8 and 6.1.1.4'
S S 0.1246 0.1234 'International Tables Vol C Tables 4.2.6.8 and 6.1.1.4'
Ag Ag -0.8971 1.1015 'International Tables Vol C Tables 4.2.6.8 and 6.1.1.4'

loop_
_geom_angle_atom_site_label_1
_geom_angle_atom_site_label_2
_geom_angle_atom_site_label_3
_geom_angle
_geom_angle_site_symmetry_1
_geom_angle_site_symmetry_3
_geom_angle_publ_flag
C2A C1A C2B 89.7(4) . . ?
C2A C1A C11A 104.0(5) . . ?
C2B C1A C11A 119.3(4) . . ?
C2A C1A H1A 113.6 . . ?
C2B C1A H1A 113.6 . . ?
C11A C1A H1A 113.6 . . ?
C3A C2A C1A 106.1(5) . . ?
C3A C2A C1B 118.0(5) . . ?
C1A C2A C1B 89.9(4) . . ?
C3A C2A H2A 113.4 . . ?
C1A C2A H2A 113.4 . . ?
C1B C2A H2A 113.4 . . ?
C12A C3A C4A 118.9(6) . . ?
C12A C3A C2A 108.2(5) . . ?
C4A C3A C2A 133.0(6) . . ?
C3A C4A C5A 118.6(7) . . ?
C3A C4A Ag2 93.9(4) . . ?
C5A C4A Ag2 77.5(5) . . ?
C3A C4A H4A 120.7 . . ?
C5A C4A H4A 120.7 . . ?
Ag2 C4A H4A 98.3 . . ?
C6A C5A C4A 122.8(7) . . ?
C6A C5A Ag2 96.9(5) . . ?
C4A C5A Ag2 71.6(4) . . ?
C6A C5A H5A 118.6 . . ?
C4A C5A H5A 118.6 . . ?
Ag2 C5A H5A 101.7 . . ?
C5A C6A C7A 120.1(7) . . ?
C5A C6A H6A 120.0 . . ?
C7A C6A H6A 120.0 . . ?
C6A C7A C8A 127.6(7) . . ?
C6A C7A C12A 116.7(7) . . ?
C8A C7A C12A 115.7(6) . . ?
C9A C8A C7A 120.2(6) . . ?
C9A C8A H8A 119.9 . . ?
C7A C8A H8A 119.9 . . ?
C8A C9A C10A 122.5(7) . . ?
C8A C9A H9A 118.7 . . ?
C10A C9A H9A 118.7 . . ?
C9A C10A C11A 119.6(7) . . ?
C9A C10A Ag1 86.2(4) . . ?
C11A C10A Ag1 96.1(4) . . ?
C9A C10A H10A 120.2 . . ?
C11A C10A H10A 120.2 . . ?
Ag1 C10A H10A 87.7 . . ?
C12A C11A C10A 117.5(6) . . ?
C12A C11A C1A 109.0(5) . . ?
C10A C11A C1A 133.4(6) . . ?
C3A C12A C11A 112.6(5) . . ?
C3A C12A C7A 122.9(6) . . ?
C11A C12A C7A 124.4(6) . . ?
C11B C1B C2B 105.3(5) . . ?
C11B C1B C2A 120.8(5) . . ?
C2B C1B C2A 89.9(4) . . ?
C11B C1B H1B 112.7 . . ?
C2B C1B H1B 112.7 . . ?
C2A C1B H1B 112.7 . . ?
C3B C2B C1B 105.7(5) . . ?
C3B C2B C1A 120.5(4) . . ?
C1B C2B C1A 90.3(4) . . ?
C3B C2B H2B 112.6 . . ?
C1B C2B H2B 112.6 . . ?
C1A C2B H2B 112.6 . . ?
C12B C3B C4B 119.2(5) . . ?
C12B C3B C2B 107.2(5) . . ?
C4B C3B C2B 133.6(5) . . ?
C3B C4B C5B 118.4(6) . . ?
C3B C4B Ag1 92.4(4) . . ?
C5B C4B Ag1 82.1(4) . . ?
C3B C4B H4B 120.8 . . ?
C5B C4B H4B 120.8 . . ?
Ag1 C4B H4B 95.4 . . ?
C6B C5B C4B 122.5(6) . . ?
C6B C5B Ag1 101.3(4) . . ?
C4B C5B Ag1 65.7(3) . . ?
C6B C5B H5B 118.7 . . ?
C4B C5B H5B 118.7 . . ?
Ag1 C5B H5B 102.9 . . ?
C5B C6B C7B 120.5(5) . . ?
C5B C6B H6B 119.7 . . ?
C7B C6B H6B 119.7 . . ?
C6B C7B C12B 116.1(5) . . ?
C6B C7B C8B 127.5(5) . . ?
C12B C7B C8B 116.4(5) . . ?
C9B C8B C7B 120.0(6) . . ?
C9B C8B H8B 120.0 . . ?
C7B C8B H8B 120.0 . . ?
C8B C9B C10B 122.8(6) . . ?
C8B C9B H9B 118.6 . . ?
C10B C9B H9B 118.6 . . ?
C11B C10B C9B 119.1(6) . . ?
C11B C10B Ag2 96.6(4) . . ?
C9B C10B Ag2 82.4(4) . . ?
C11B C10B H10B 120.5 . . ?
C9B C10B H10B 120.5 . . ?
Ag2 C10B H10B 91.0 . . ?
C10B C11B C12B 118.3(6) . . ?
C10B C11B C1B 133.4(5) . . ?
C12B C11B C1B 108.3(5) . . ?
C3B C12B C7B 123.2(5) . . ?
C3B C12B C11B 113.4(5) . . ?
C7B C12B C11B 123.3(5) . . ?
O12 Ag1 C10A 126.2(2) . . ?
O12 Ag1 C4B 125.2(2) . . ?
C10A Ag1 C4B 102.7(2) . . ?
O12 Ag1 O12 84.75(17) . 5_666 ?
C10A Ag1 O12 93.2(2) . 5_666 ?
C4B Ag1 O12 118.74(18) . 5_666 ?
O12 Ag1 C5B 95.0(2) . . ?
C10A Ag1 C5B 134.9(2) . . ?
C4B Ag1 C5B 32.2(2) . . ?
O12 Ag1 C5B 109.88(19) 5_666 . ?
O13 S1 O11 117.8(5) . . ?
O13 S1 O12 110.9(4) . . ?
O11 S1 O12 113.8(4) . . ?
O13 S1 C1 104.4(4) . . ?
O11 S1 C1 104.5(4) . . ?
O12 S1 C1 103.8(4) . . ?
S1 O12 Ag1 118.7(3) . . ?
S1 O12 Ag1 126.9(3) . 5_666 ?
Ag1 O12 Ag1 95.26(17) . 5_666 ?
S1 O13 Ag2 164.0(5) . . ?
F11 C1 F12 107.8(9) . . ?
F11 C1 F13 108.3(9) . . ?
F12 C1 F13 107.1(9) . . ?
F11 C1 S1 110.6(7) . . ?
F12 C1 S1 110.6(6) . . ?
F13 C1 S1 112.3(6) . . ?
O22 Ag2 O13 96.4(2) . . ?
O22 Ag2 C10B 122.7(2) . . ?
O13 Ag2 C10B 111.2(2) . . ?
O22 Ag2 C4A 119.6(2) . . ?
O13 Ag2 C4A 114.5(2) . . ?
C10B Ag2 C4A 93.5(2) . . ?
O22 Ag2 C5A 96.9(2) . . ?
O13 Ag2 C5A 99.9(3) . . ?
C10B Ag2 C5A 124.3(3) . . ?
C4A Ag2 C5A 30.9(2) . . ?
O23 S2 O22 113.5(4) . . ?
O23 S2 O21 116.0(3) . . ?
O22 S2 O21 115.1(3) . . ?
O23 S2 C2 103.2(4) . . ?
O22 S2 C2 103.0(4) . . ?
O21 S2 C2 103.8(4) . . ?
S2 O22 Ag2 115.0(3) . . ?
F23 C2 F21 105.3(8) . . ?
F23 C2 F22 109.2(9) . . ?
F21 C2 F22 108.3(7) . . ?
F23 C2 S2 111.5(6) . . ?
F21 C2 S2 110.9(7) . . ?
F22 C2 S2 111.3(7) . . ?

loop_
_geom_bond_atom_site_label_1
_geom_bond_atom_site_label_2
_geom_bond_distance
_geom_bond_site_symmetry_2
_geom_bond_publ_flag
C1A C2A 1.559(9) . ?
C1A C2B 1.573(8) . ?
C1A C11A 1.518(8) . ?
C1A H1A 0.9800 . ?
C2A C3A 1.506(9) . ?
C2A C1B 1.576(8) . ?
C2A H2A 0.9800 . ?
C3A C12A 1.410(9) . ?
C3A C4A 1.371(10) . ?
C4A C5A 1.395(11) . ?
C4A Ag2 2.580(7) . ?
C4A H4A 0.9300 . ?
C5A C6A 1.383(12) . ?
C5A Ag2 2.654(8) . ?
C5A H5A 0.9300 . ?
C6A C7A 1.394(10) . ?
C6A H6A 0.9300 . ?
C7A C8A 1.420(10) . ?
C7A C12A 1.406(8) . ?
C8A C9A 1.375(11) . ?
C8A H8A 0.9300 . ?
C9A C10A 1.399(10) . ?
C9A H9A 0.9300 . ?
C10A C11A 1.379(9) . ?
C10A Ag1 2.456(6) . ?
C10A H10A 0.9300 . ?
C11A C12A 1.408(8) . ?
C1B C11B 1.492(9) . ?
C1B C2B 1.550(8) . ?
C1B H1B 0.9800 . ?
C2B C3B 1.510(8) . ?
C2B H2B 0.9800 . ?
C3B C12B 1.405(8) . ?
C3B C4B 1.375(8) . ?
C4B C5B 1.427(9) . ?
C4B Ag1 2.441(6) . ?
C4B H4B 0.9300 . ?
C5B C6B 1.369(9) . ?
C5B Ag1 2.652(6) . ?
C5B H5B 0.9300 . ?
C6B C7B 1.415(8) . ?
C6B H6B 0.9300 . ?
C7B C12B 1.425(8) . ?
C7B C8B 1.419(8) . ?
C8B C9B 1.367(10) . ?
C8B H8B 0.9300 . ?
C9B C10B 1.420(10) . ?
C9B H9B 0.9300 . ?
C10B C11B 1.380(8) . ?
C10B Ag2 2.528(6) . ?
C10B H10B 0.9300 . ?
C11B C12B 1.411(8) . ?
Ag1 O12 2.393(5) . ?
Ag1 O12 2.481(5) 5_666 ?
S1 O13 1.406(6) . ?
S1 O11 1.391(6) . ?
S1 O12 1.431(5) . ?
S1 C1 1.820(8) . ?
O12 Ag1 2.481(5) 5_666 ?
O13 Ag2 2.405(5) . ?
C1 F11 1.272(10) . ?
C1 F12 1.294(11) . ?
C1 F13 1.271(10) . ?
Ag2 O22 2.343(6) . ?
S2 O23 1.438(5) . ?
S2 O22 1.432(5) . ?
S2 O21 1.426(5) . ?
S2 C2 1.791(9) . ?
C2 F23 1.327(10) . ?
C2 F21 1.317(10) . ?
C2 F22 1.325(10) . ?

loop_
_geom_hbond_atom_site_label_D
_geom_hbond_atom_site_label_H
_geom_hbond_atom_site_label_A
_geom_hbond_distance_DH
_geom_hbond_distance_HA
_geom_hbond_distance_DA
_geom_hbond_angle_DHA
_geom_hbond_site_symmetry_A
C1B H1B O21 0.98 2.54 3.402(8) 146.5 5_676
C5A H5A O11 0.93 2.46 3.283(10) 147.1 7_666
C5B H5B O21 0.93 2.59 3.302(8) 133.7 3_445
C10B H10B O23 0.93 2.49 3.327(8) 149.6 5_676
C4B H4B F21 0.93 2.58 3.297(9) 134.7 8_465

loop_
_geom_torsion_atom_site_label_1
_geom_torsion_atom_site_label_2
_geom_torsion_atom_site_label_3
_geom_torsion_atom_site_label_4
_geom_torsion
_geom_torsion_site_symmetry_1
_geom_torsion_site_symmetry_2
_geom_torsion_site_symmetry_3
_geom_torsion_site_symmetry_4
_geom_torsion_publ_flag
C2B C1A C2A C3A 121.6(5) . . . . ?
C11A C1A C2A C3A 1.4(6) . . . . ?
C2B C1A C2A C1B 2.4(4) . . . . ?
C11A C1A C2A C1B -117.9(5) . . . . ?
C1A C2A C3A C12A -0.5(6) . . . . ?
C1B C2A C3A C12A 98.2(6) . . . . ?
C1A C2A C3A C4A 179.2(6) . . . . ?
C1B C2A C3A C4A -82.0(8) . . . . ?
C12A C3A C4A C5A 1.6(10) . . . . ?
C2A C3A C4A C5A -178.1(6) . . . . ?
C12A C3A C4A Ag2 -76.3(5) . . . . ?
C2A C3A C4A Ag2 104.0(7) . . . . ?
C3A C4A C5A C6A -1.3(11) . . . . ?
Ag2 C4A C5A C6A 86.4(7) . . . . ?
C3A C4A C5A Ag2 -87.7(6) . . . . ?
C4A C5A C6A C7A 0.8(12) . . . . ?
Ag2 C5A C6A C7A 73.3(7) . . . . ?
C5A C6A C7A C8A -179.5(7) . . . . ?
C5A C6A C7A C12A -0.6(10) . . . . ?
C6A C7A C8A C9A 180.0(7) . . . . ?
C12A C7A C8A C9A 1.1(9) . . . . ?
C7A C8A C9A C10A -0.3(10) . . . . ?
C8A C9A C10A C11A -0.5(10) . . . . ?
C8A C9A C10A Ag1 -95.3(7) . . . . ?
C9A C10A C11A C12A 0.4(8) . . . . ?
Ag1 C10A C11A C12A 89.5(5) . . . . ?
C9A C10A C11A C1A 177.5(6) . . . . ?
Ag1 C10A C11A C1A -93.4(6) . . . . ?
C2A C1A C11A C12A -1.8(6) . . . . ?
C2B C1A C11A C12A -99.5(6) . . . . ?
C2A C1A C11A C10A -179.0(6) . . . . ?
C2B C1A C11A C10A 83.2(8) . . . . ?
C4A C3A C12A C11A 179.6(5) . . . . ?
C2A C3A C12A C11A -0.6(7) . . . . ?
C4A C3A C12A C7A -1.6(9) . . . . ?
C2A C3A C12A C7A 178.2(5) . . . . ?
C10A C11A C12A C3A 179.3(5) . . . . ?
C1A C11A C12A C3A 1.6(6) . . . . ?
C10A C11A C12A C7A 0.5(8) . . . . ?
C1A C11A C12A C7A -177.3(5) . . . . ?
C6A C7A C12A C3A 1.0(9) . . . . ?
C8A C7A C12A C3A -179.9(5) . . . . ?
C6A C7A C12A C11A 179.7(5) . . . . ?
C8A C7A C12A C11A -1.2(8) . . . . ?
C3A C2A C1B C11B -2.9(8) . . . . ?
C1A C2A C1B C11B 105.4(6) . . . . ?
C3A C2A C1B C2B -110.7(6) . . . . ?
C1A C2A C1B C2B -2.4(4) . . . . ?
C11B C1B C2B C3B 2.2(6) . . . . ?
C2A C1B C2B C3B 124.3(4) . . . . ?
C11B C1B C2B C1A -119.7(4) . . . . ?
C2A C1B C2B C1A 2.4(4) . . . . ?
C2A C1A C2B C3B -110.9(6) . . . . ?
C11A C1A C2B C3B -5.0(8) . . . . ?
C2A C1A C2B C1B -2.4(4) . . . . ?
C11A C1A C2B C1B 103.6(6) . . . . ?
C1B C2B C3B C12B -1.7(6) . . . . ?
C1A C2B C3B C12B 98.3(6) . . . . ?
C1B C2B C3B C4B 177.1(6) . . . . ?
C1A C2B C3B C4B -83.0(8) . . . . ?
C12B C3B C4B C5B 0.9(8) . . . . ?
C2B C3B C4B C5B -177.7(6) . . . . ?
C12B C3B C4B Ag1 -81.3(5) . . . . ?
C2B C3B C4B Ag1 100.1(6) . . . . ?
C3B C4B C5B C6B -0.2(9) . . . . ?
Ag1 C4B C5B C6B 88.2(6) . . . . ?
C3B C4B C5B Ag1 -88.4(5) . . . . ?
C4B C5B C6B C7B -0.1(9) . . . . ?
Ag1 C5B C6B C7B 68.2(6) . . . . ?
C5B C6B C7B C12B -0.3(8) . . . . ?
C5B C6B C7B C8B 178.8(6) . . . . ?
C6B C7B C8B C9B -178.6(6) . . . . ?
C12B C7B C8B C9B 0.5(8) . . . . ?
C7B C8B C9B C10B -0.2(10) . . . . ?
C8B C9B C10B C11B 0.7(10) . . . . ?
C8B C9B C10B Ag2 -92.6(6) . . . . ?
C9B C10B C11B C12B -1.5(8) . . . . ?
Ag2 C10B C11B C12B 83.5(5) . . . . ?
C9B C10B C11B C1B 175.8(6) . . . . ?
Ag2 C10B C11B C1B -99.3(6) . . . . ?
C2B C1B C11B C10B -179.5(6) . . . . ?
C2A C1B C11B C10B 81.3(8) . . . . ?
C2B C1B C11B C12B -2.0(6) . . . . ?
C2A C1B C11B C12B -101.3(6) . . . . ?
C4B C3B C12B C7B -1.4(8) . . . . ?
C2B C3B C12B C7B 177.5(5) . . . . ?
C4B C3B C12B C11B -178.5(5) . . . . ?
C2B C3B C12B C11B 0.4(6) . . . . ?
C6B C7B C12B C3B 1.1(8) . . . . ?
C8B C7B C12B C3B -178.1(5) . . . . ?
C6B C7B C12B C11B 177.9(5) . . . . ?
C8B C7B C12B C11B -1.3(8) . . . . ?
C10B C11B C12B C3B 178.9(5) . . . . ?
C1B C11B C12B C3B 1.1(6) . . . . ?
C10B C11B C12B C7B 1.8(8) . . . . ?
C1B C11B C12B C7B -176.1(5) . . . . ?
C9A C10A Ag1 O12 23.4(5) . . . . ?
C11A C10A Ag1 O12 -96.0(4) . . . . ?
C9A C10A Ag1 C4B 177.1(4) . . . . ?
C11A C10A Ag1 C4B 57.7(5) . . . . ?
C9A C10A Ag1 O12 -62.5(5) . . . 5_666 ?
C11A C10A Ag1 O12 178.1(4) . . . 5_666 ?
C9A C10A Ag1 C5B 175.1(4) . . . . ?
C11A C10A Ag1 C5B 55.7(6) . . . . ?
C3B C4B Ag1 O12 95.2(4) . . . . ?
C5B C4B Ag1 O12 -23.2(4) . . . . ?
C3B C4B Ag1 C10A -58.9(4) . . . . ?
C5B C4B Ag1 C10A -177.3(4) . . . . ?
C3B C4B Ag1 O12 -159.8(3) . . . 5_666 ?
C5B C4B Ag1 O12 81.8(4) . . . 5_666 ?
C3B C4B Ag1 C5B 118.4(6) . . . . ?
C6B C5B Ag1 O12 40.4(4) . . . . ?
C4B C5B Ag1 O12 161.1(4) . . . . ?
C6B C5B Ag1 C10A -117.0(4) . . . . ?
C4B C5B Ag1 C10A 3.7(5) . . . . ?
C6B C5B Ag1 C4B -120.7(6) . . . . ?
C6B C5B Ag1 O12 126.6(4) . . . 5_666 ?
C4B C5B Ag1 O12 -112.7(4) . . . 5_666 ?
O13 S1 O12 Ag1 31.6(5) . . . . ?
O11 S1 O12 Ag1 -104.0(5) . . . . ?
C1 S1 O12 Ag1 143.1(4) . . . . ?
O13 S1 O12 Ag1 154.3(4) . . . 5_666 ?
O11 S1 O12 Ag1 18.7(6) . . . 5_666 ?
C1 S1 O12 Ag1 -94.2(5) . . . 5_666 ?
C10A Ag1 O12 S1 47.4(5) . . . . ?
C4B Ag1 O12 S1 -100.8(4) . . . . ?
O12 Ag1 O12 S1 137.5(5) 5_666 . . . ?
C5B Ag1 O12 S1 -113.0(4) . . . . ?
C10A Ag1 O12 Ag1 -90.1(3) . . . 5_666 ?
C4B Ag1 O12 Ag1 121.7(2) . . . 5_666 ?
O12 Ag1 O12 Ag1 0.002(1) 5_666 . . 5_666 ?
C5B Ag1 O12 Ag1 109.6(2) . . . 5_666 ?
O11 S1 O13 Ag2 -51.0(15) . . . . ?
O12 S1 O13 Ag2 175.4(14) . . . . ?
C1 S1 O13 Ag2 64.2(15) . . . . ?
O13 S1 C1 F11 -62.3(9) . . . . ?
O11 S1 C1 F11 62.0(9) . . . . ?
O12 S1 C1 F11 -178.5(8) . . . . ?
O13 S1 C1 F12 56.9(8) . . . . ?
O11 S1 C1 F12 -178.7(8) . . . . ?
O12 S1 C1 F12 -59.2(8) . . . . ?
O13 S1 C1 F13 176.5(8) . . . . ?
O11 S1 C1 F13 -59.1(9) . . . . ?
O12 S1 C1 F13 60.4(8) . . . . ?
S1 O13 Ag2 O22 -18.3(15) . . . . ?
S1 O13 Ag2 C10B -147.2(14) . . . . ?
S1 O13 Ag2 C4A 108.5(14) . . . . ?
S1 O13 Ag2 C5A 79.9(15) . . . . ?
C11B C10B Ag2 O22 -168.8(4) . . . . ?
C9B C10B Ag2 O22 -50.2(5) . . . . ?
C11B C10B Ag2 O13 -55.7(4) . . . . ?
C9B C10B Ag2 O13 62.8(4) . . . . ?
C11B C10B Ag2 C4A 62.3(4) . . . . ?
C9B C10B Ag2 C4A -179.1(4) . . . . ?
C11B C10B Ag2 C5A 63.5(5) . . . . ?
C9B C10B Ag2 C5A -178.0(4) . . . . ?
C3A C4A Ag2 O22 165.4(4) . . . . ?
C5A C4A Ag2 O22 47.0(5) . . . . ?
C3A C4A Ag2 O13 51.7(5) . . . . ?
C5A C4A Ag2 O13 -66.7(5) . . . . ?
C3A C4A Ag2 C10B -63.4(5) . . . . ?
C5A C4A Ag2 C10B 178.1(5) . . . . ?
C3A C4A Ag2 C5A 118.4(7) . . . . ?
C6A C5A Ag2 O22 97.5(5) . . . . ?
C4A C5A Ag2 O22 -140.2(5) . . . . ?
C6A C5A Ag2 O13 -0.3(6) . . . . ?
C4A C5A Ag2 O13 122.0(5) . . . . ?
C6A C5A Ag2 C10B -124.6(5) . . . . ?
C4A C5A Ag2 C10B -2.3(6) . . . . ?
C6A C5A Ag2 C4A -122.3(7) . . . . ?
O23 S2 O22 Ag2 3.7(5) . . . . ?
O21 S2 O22 Ag2 -133.3(3) . . . . ?
C2 S2 O22 Ag2 114.5(4) . . . . ?
O13 Ag2 O22 S2 -151.9(4) . . . . ?
C10B Ag2 O22 S2 -31.6(5) . . . . ?
C4A Ag2 O22 S2 85.1(4) . . . . ?
C5A Ag2 O22 S2 107.3(4) . . . . ?
O23 S2 C2 F23 -59.2(8) . . . . ?
O22 S2 C2 F23 -177.5(7) . . . . ?
O21 S2 C2 F23 62.1(8) . . . . ?
O23 S2 C2 F21 -176.3(6) . . . . ?
O22 S2 C2 F21 65.4(7) . . . . ?
O21 S2 C2 F21 -54.9(7) . . . . ?
O23 S2 C2 F22 63.0(7) . . . . ?
O22 S2 C2 F22 -55.3(7) . . . . ?
O21 S2 C2 F22 -175.7(6) . . . . ?
